data_9004733
loop_
_publ_author_name
'Huminicki, D. M. C.'
'Hawthorne, F. C.'

_publ_section_title
;
 The crystal structure of nikischerite, NaFeAl3(SO4)2(OH)18(H2O)12,
 a mineral of the shigaite group
;
_journal_name_full 'The Canadian Mineralogist'
_journal_page_first 79
_journal_page_last 82
_journal_paper_doi 10.2113/gscanmin.41.1.79
_journal_volume 41
_journal_year 2003
_chemical_formula_sum 'Al3 Fe6 H42 Na O38 S2'
_chemical_name_mineral Nikischerite
_space_group_IT_number 148
_symmetry_space_group_name_Hall '-R 3'
_symmetry_space_group_name_H-M 'R -3 :H'
_cell_angle_alpha 90
_cell_angle_beta 90
_cell_angle_gamma 120
_cell_formula_units_Z 3
_cell_length_a 9.347
_cell_length_b 9.347
_cell_length_c 33.000
_cell_volume 2496.830
_database_code_amcsd 0005826
_exptl_crystal_density_diffrn 2.301
_cod_original_sg_symbol_H-M 'R -3'
_cod_original_formula_sum 'Fe6 Al3 Na S2 O38 H42'
_cod_database_code 9004733

loop_
_space_group_symop_operation_xyz
x,y,z
2/3+x,1/3+y,1/3+z
1/3+x,2/3+y,2/3+z
y,-x+y,-z
2/3+y,1/3-x+y,1/3-z
1/3+y,2/3-x+y,2/3-z
-x+y,-x,z
2/3-x+y,1/3-x,1/3+z
1/3-x+y,2/3-x,2/3+z
-x,-y,-z
2/3-x,1/3-y,1/3-z
1/3-x,2/3-y,2/3-z
-y,x-y,z
2/3-y,1/3+x-y,1/3+z
1/3-y,2/3+x-y,2/3+z
x-y,x,-z
2/3+x-y,1/3+x,1/3-z
1/3+x-y,2/3+x,2/3-z

loop_
_atom_site_aniso_label
_atom_site_aniso_U_11
_atom_site_aniso_U_22
_atom_site_aniso_U_33
_atom_site_aniso_U_12
_atom_site_aniso_U_13
_atom_site_aniso_U_23
Fe 0.02000 0.02000 0.02400 0.01000 0.00100 0.00100
Al1 0.01700 0.01700 0.04200 0.00900 0.00000 0.00000
Al2 0.02300 0.02300 0.01500 0.01200 0.00000 0.00000
Na 0.05200 0.05200 0.04600 0.02600 0.00000 0.00000
S 0.03400 0.03400 0.03500 0.01700 0.00000 0.00000
O1 0.05700 0.05700 0.00100 0.02600 0.00000 0.00000
O2 0.08400 0.02100 0.03100 0.01900 0.00400 0.00100
O-H1 0.02400 0.01800 0.01900 0.00800 -0.01400 -0.00300
O-H2 0.02400 0.03600 0.02300 0.02200 -0.00400 0.00100
O-H3 0.02500 0.01400 0.03500 0.01500 0.00100 -0.00300
Wat1 0.05200 0.05200 0.07100 0.03200 0.00500 0.01300
Wat2 0.04500 0.05100 0.06700 0.01400 0.00700 0.01100

loop_
_atom_site_label
_atom_site_fract_x
_atom_site_fract_y
_atom_site_fract_z
_atom_site_U_iso_or_equiv
_atom_site_type_symbol
_atom_site_attached_hydrogens
Fe -0.00070 0.33410 0.16683 0.02200 Fe 0
Al1 0.00000 0.00000 0.16510 0.02600 Al 0
Al2 0.33333 0.66667 0.16667 0.02000 Al 0
Na 0.00000 0.00000 0.00000 0.05000 Na 0
S 0.66667 0.33333 0.03830 0.03400 S 0
O1 0.33333 0.66667 0.00690 0.03800 O 0
O2 0.60300 0.16000 0.05430 0.04900 O 0
O-H1 0.56500 0.13200 0.13790 0.02100 O 1
O-H2 0.20300 0.10100 0.13510 0.02500 O 1
O-H3 0.23100 0.46700 0.13570 0.02300 O 1
Wat1 0.12700 0.42500 0.05640 0.05600 O 2
Wat2 0.21200 0.17800 0.05050 0.05900 O 2

loop_
_cod_changelog_entry_id
_cod_changelog_entry_author
_cod_changelog_entry_date
_cod_changelog_entry_text
1
;cod-tools version 3.8.0
Id: cif_guess_AMCSD_atom_types 9574 2023-05-10 09:00:05Z saulius
;
2023-05-10T18:49:30+03:00
;Derived atom types and hydrogen counts
from atom names that follow the AMCSD naming convention
(Wat == water, O-H == hydroxyl).
;
2
;cod-tools version 3.10.1
Id: cif_fix_AMCSD_aniso_labels 10200 2024-08-01 14:09:44Z saulius
;
2024-08-02T12:20:47+03:00
;Changed the following '_atom_site_aniso_label' values:
'OH1' -> 'O-H1'
'OH2' -> 'O-H2'
'OH3' -> 'O-H3'
;

loop_
_cod_related_entry_id
_cod_related_entry_database
_cod_related_entry_code
1 AMCSD 0005826
